data_7206085
loop_
_publ_author_name
'Zouev, I.'
'Cao, Den-Ke'
'Sreevidya, T. V.'
'Telzhensky, M.'
'Botoshansky, M.'
'Kaftory, M.'

_publ_section_title
;
 Photodimerization of anthracene derivatives in their neat solid state
 and in solid molecular compounds
;
_journal_issue 13
_journal_name_full CrystEngComm
_journal_page_first 4376
_journal_paper_doi 10.1039/c0ce00739k
_journal_volume 13
_journal_year 2011
_chemical_formula_moiety 'C16 H12 O'
_chemical_formula_sum 'C16 H12 O'
_chemical_formula_weight 220.26
_chemical_name_common 9-Acetyl-anthracene
_chemical_name_systematic
;
9-Acetyl-anthracene
;
_space_group_IT_number 14
_symmetry_cell_setting monoclinic
_symmetry_space_group_name_Hall '-P 2ybc'
_symmetry_space_group_name_H-M 'P 1 21/c 1'
_atom_sites_solution_hydrogens geom
_atom_sites_solution_primary direct
_atom_sites_solution_secondary difmap
_audit_creation_method SHELXL-97
_cell_angle_alpha 90.00
_cell_angle_beta 117.50(3)
_cell_angle_gamma 90.00
_cell_formula_units_Z 4
_cell_length_a 8.319(2)
_cell_length_b 16.294(3)
_cell_length_c 9.718(2)
_cell_measurement_reflns_used 7924
_cell_measurement_temperature 293(2)
_cell_measurement_theta_max 25.05
_cell_measurement_theta_min 2.15
_cell_volume 1168.4(5)
_computing_cell_refinement 'DENZO HKL2000 (Otwinowski & Minor 1997)'
_computing_data_collection 'Collect (Nonius, 2006)'
_computing_data_reduction 'DENZO HKL2000 (Otwinowski & Minor 1997)'
_computing_molecular_graphics 'Ortep-3 for Windows (Farrugia, 1999)'
_computing_structure_refinement 'SHELXL-97 (Sheldrick, 1997)'
_computing_structure_solution 'SHELXS-97 (Sheldrick, 1997)'
_diffrn_ambient_temperature 293(2)
_diffrn_measured_fraction_theta_full 0.986
_diffrn_measured_fraction_theta_max 0.986
_diffrn_measurement_device_type 'Nonius KappaCCD'
_diffrn_measurement_method 'phi- and omega-scans'
_diffrn_radiation_monochromator graphite
_diffrn_radiation_source 'fine-focus sealed tube'
_diffrn_radiation_type MoK\a
_diffrn_radiation_wavelength 0.71073
_diffrn_reflns_av_R_equivalents 0.096
_diffrn_reflns_av_sigmaI/netI 0.1007
_diffrn_reflns_limit_h_max 9
_diffrn_reflns_limit_h_min 0
_diffrn_reflns_limit_k_max 0
_diffrn_reflns_limit_k_min -19
_diffrn_reflns_limit_l_max 9
_diffrn_reflns_limit_l_min -11
_diffrn_reflns_number 7924
_diffrn_reflns_theta_full 25.13
_diffrn_reflns_theta_max 25.13
_diffrn_reflns_theta_min 3.03
_exptl_absorpt_coefficient_mu 0.077
_exptl_absorpt_correction_type none
_exptl_crystal_colour 'light yellow'
_exptl_crystal_density_diffrn 1.252
_exptl_crystal_density_method 'not measured'
_exptl_crystal_description plate
_exptl_crystal_F_000 464
_exptl_crystal_size_max 0.45
_exptl_crystal_size_mid 0.24
_exptl_crystal_size_min 0.06
_refine_diff_density_max 0.134
_refine_diff_density_min -0.113
_refine_diff_density_rms 0.028
_refine_ls_extinction_method none
_refine_ls_goodness_of_fit_ref 0.769
_refine_ls_hydrogen_treatment constr
_refine_ls_matrix_type full
_refine_ls_number_parameters 155
_refine_ls_number_reflns 2058
_refine_ls_number_restraints 0
_refine_ls_restrained_S_all 0.769
_refine_ls_R_factor_all 0.1147
_refine_ls_R_factor_gt 0.0417
_refine_ls_shift/su_max 0.000
_refine_ls_shift/su_mean 0.000
_refine_ls_structure_factor_coef Fsqd
_refine_ls_weighting_details 'calc w=1/[\s^2^(Fo^2^)+(0.0406P)^2^+0.0000P] where P=(Fo^2^+2Fc^2^)/3'
_refine_ls_weighting_scheme calc
_refine_ls_wR_factor_gt 0.0868
_refine_ls_wR_factor_ref 0.0993
_reflns_number_gt 938
_reflns_number_total 2058
_reflns_threshold_expression >2sigma(I)
_cod_data_source_file c0ce00739k.txt
_cod_data_source_block (1)
_cod_original_sg_symbol_H-M 'P 21/c'
_cod_database_code 7206085

loop_
_symmetry_equiv_pos_as_xyz
'x, y, z'
'-x, y+1/2, -z+1/2'
'-x, -y, -z'
'x, -y-1/2, z-1/2'

loop_
_atom_site_label
_atom_site_type_symbol
_atom_site_fract_x
_atom_site_fract_y
_atom_site_fract_z
_atom_site_U_iso_or_equiv
_atom_site_adp_type
_atom_site_occupancy
_atom_site_symmetry_multiplicity
_atom_site_calc_flag
_atom_site_refinement_flags
_atom_site_disorder_assembly
_atom_site_disorder_group
O1 O 0.4759(2) 0.08562(11) 0.10149(17) 0.0772(6) Uani 1 1 d . . .
C1 C 0.2956(3) 0.02867(14) 0.2059(2) 0.0478(6) Uani 1 1 d . . .
C2 C 0.2122(3) 0.08624(14) 0.2593(2) 0.0483(5) Uani 1 1 d . . .
C3 C 0.1537(3) 0.16456(15) 0.1888(3) 0.0606(6) Uani 1 1 d . . .
H3 H 0.1790 0.1802 0.1088 0.073 Uiso 1 1 calc R . .
C4 C 0.0624(3) 0.21666(16) 0.2354(3) 0.0711(7) Uani 1 1 d . . .
H4 H 0.0232 0.2669 0.1855 0.085 Uiso 1 1 calc R . .
C5 C 0.0259(3) 0.19579(17) 0.3592(3) 0.0708(7) Uani 1 1 d . . .
H5 H -0.0394 0.2317 0.3889 0.085 Uiso 1 1 calc R . .
C6 C 0.0855(3) 0.12382(16) 0.4346(3) 0.0611(7) Uani 1 1 d . . .
H6 H 0.0657 0.1119 0.5190 0.073 Uiso 1 1 calc R . .
C7 C 0.1787(3) 0.06562(14) 0.3871(2) 0.0490(6) Uani 1 1 d . . .
C8 C 0.2327(3) -0.01063(14) 0.4573(2) 0.0528(6) Uani 1 1 d . . .
H8 H 0.2161 -0.0230 0.5433 0.063 Uiso 1 1 calc R . .
C9 C 0.3110(3) -0.06899(14) 0.4024(2) 0.0496(6) Uani 1 1 d . . .
C10 C 0.3598(3) -0.14831(16) 0.4707(3) 0.0636(7) Uani 1 1 d . . .
H10 H 0.3417 -0.1613 0.5557 0.076 Uiso 1 1 calc R . .
C11 C 0.4318(3) -0.20481(15) 0.4142(3) 0.0699(7) Uani 1 1 d . . .
H11 H 0.4613 -0.2566 0.4594 0.084 Uiso 1 1 calc R . .
C12 C 0.4625(3) -0.18585(16) 0.2874(3) 0.0675(7) Uani 1 1 d . . .
H12 H 0.5125 -0.2255 0.2496 0.081 Uiso 1 1 calc R . .
C13 C 0.4208(3) -0.11104(16) 0.2186(2) 0.0592(6) Uani 1 1 d . . .
H13 H 0.4433 -0.0998 0.1353 0.071 Uiso 1 1 calc R . .
C14 C 0.3426(3) -0.04945(14) 0.2735(2) 0.0475(5) Uani 1 1 d . . .
C15 C 0.3351(3) 0.05212(14) 0.0749(2) 0.0535(6) Uani 1 1 d . . .
C16 C 0.1964(3) 0.03404(19) -0.0863(3) 0.0902(9) Uani 1 1 d . . .
H16A H 0.0839 0.0596 -0.1057 0.135 Uiso 1 1 calc R . .
H16B H 0.1794 -0.0242 -0.0997 0.135 Uiso 1 1 calc R . .
H16C H 0.2361 0.0551 -0.1578 0.135 Uiso 1 1 calc R . .

loop_
_atom_site_aniso_label
_atom_site_aniso_U_11
_atom_site_aniso_U_22
_atom_site_aniso_U_33
_atom_site_aniso_U_23
_atom_site_aniso_U_13
_atom_site_aniso_U_12
O1 0.0763(12) 0.0925(14) 0.0762(11) -0.0102(10) 0.0466(10) -0.0278(11)
C1 0.0417(13) 0.0578(17) 0.0456(12) -0.0039(11) 0.0217(11) -0.0073(11)
C2 0.0435(12) 0.0539(15) 0.0452(12) -0.0004(11) 0.0184(11) -0.0068(11)
C3 0.0586(15) 0.0634(18) 0.0614(14) 0.0061(13) 0.0291(13) 0.0056(13)
C4 0.0754(18) 0.0653(19) 0.0740(16) 0.0077(13) 0.0358(15) 0.0113(15)
C5 0.0642(17) 0.076(2) 0.0734(16) -0.0123(15) 0.0326(15) 0.0053(15)
C6 0.0590(15) 0.072(2) 0.0583(14) -0.0124(13) 0.0322(13) -0.0087(13)
C7 0.0452(12) 0.0544(17) 0.0494(12) -0.0077(11) 0.0236(11) -0.0087(11)
C8 0.0538(15) 0.0616(17) 0.0449(12) -0.0045(11) 0.0244(12) -0.0143(12)
C9 0.0468(13) 0.0514(16) 0.0470(12) -0.0035(11) 0.0185(11) -0.0114(11)
C10 0.0639(16) 0.0638(19) 0.0567(14) 0.0053(13) 0.0223(13) -0.0089(14)
C11 0.0780(18) 0.0528(18) 0.0681(16) 0.0026(13) 0.0245(15) -0.0020(14)
C12 0.0698(17) 0.0573(18) 0.0683(15) -0.0090(14) 0.0259(14) 0.0025(14)
C13 0.0603(15) 0.0621(18) 0.0547(13) -0.0091(12) 0.0263(13) -0.0066(13)
C14 0.0441(13) 0.0524(16) 0.0444(11) -0.0075(11) 0.0192(11) -0.0116(11)
C15 0.0525(14) 0.0594(16) 0.0530(13) 0.0010(11) 0.0280(12) -0.0026(12)
C16 0.0694(18) 0.150(3) 0.0467(14) -0.0044(15) 0.0231(14) -0.0145(18)

loop_
_atom_type_symbol
_atom_type_description
_atom_type_scat_dispersion_real
_atom_type_scat_dispersion_imag
_atom_type_scat_source
C C 0.0033 0.0016 'International Tables Vol C Tables 4.2.6.8 and 6.1.1.4'
H H 0.0000 0.0000 'International Tables Vol C Tables 4.2.6.8 and 6.1.1.4'
O O 0.0106 0.0060 'International Tables Vol C Tables 4.2.6.8 and 6.1.1.4'

loop_
_geom_angle_atom_site_label_1
_geom_angle_atom_site_label_2
_geom_angle_atom_site_label_3
_geom_angle
_geom_angle_site_symmetry_1
_geom_angle_site_symmetry_3
_geom_angle_publ_flag
C14 C1 C2 120.80(18) . . ?
C14 C1 C15 120.33(18) . . ?
C2 C1 C15 118.9(2) . . ?
C1 C2 C3 122.63(18) . . ?
C1 C2 C7 119.5(2) . . ?
C3 C2 C7 117.86(19) . . ?
C4 C3 C2 121.5(2) . . ?
C4 C3 H3 119.2 . . ?
C2 C3 H3 119.2 . . ?
C3 C4 C5 120.7(2) . . ?
C3 C4 H4 119.7 . . ?
C5 C4 H4 119.7 . . ?
C6 C5 C4 120.1(2) . . ?
C6 C5 H5 120.0 . . ?
C4 C5 H5 120.0 . . ?
C5 C6 C7 121.3(2) . . ?
C5 C6 H6 119.3 . . ?
C7 C6 H6 119.3 . . ?
C8 C7 C6 122.40(19) . . ?
C8 C7 C2 119.18(19) . . ?
C6 C7 C2 118.4(2) . . ?
C7 C8 C9 121.73(18) . . ?
C7 C8 H8 119.1 . . ?
C9 C8 H8 119.1 . . ?
C8 C9 C10 121.69(19) . . ?
C8 C9 C14 119.5(2) . . ?
C10 C9 C14 118.8(2) . . ?
C11 C10 C9 121.1(2) . . ?
C11 C10 H10 119.5 . . ?
C9 C10 H10 119.5 . . ?
C10 C11 C12 120.2(2) . . ?
C10 C11 H11 119.9 . . ?
C12 C11 H11 119.9 . . ?
C13 C12 C11 121.4(2) . . ?
C13 C12 H12 119.3 . . ?
C11 C12 H12 119.3 . . ?
C12 C13 C14 120.3(2) . . ?
C12 C13 H13 119.8 . . ?
C14 C13 H13 119.8 . . ?
C1 C14 C13 122.65(18) . . ?
C1 C14 C9 119.25(19) . . ?
C13 C14 C9 118.1(2) . . ?
O1 C15 C16 121.32(19) . . ?
O1 C15 C1 120.2(2) . . ?
C16 C15 C1 118.43(19) . . ?
C15 C16 H16A 109.5 . . ?
C15 C16 H16B 109.5 . . ?
H16A C16 H16B 109.5 . . ?
C15 C16 H16C 109.5 . . ?
H16A C16 H16C 109.5 . . ?
H16B C16 H16C 109.5 . . ?

loop_
_geom_bond_atom_site_label_1
_geom_bond_atom_site_label_2
_geom_bond_distance
_geom_bond_site_symmetry_2
_geom_bond_publ_flag
O1 C15 1.208(2) . ?
C1 C14 1.403(3) . ?
C1 C2 1.402(3) . ?
C1 C15 1.503(3) . ?
C2 C3 1.424(3) . ?
C2 C7 1.432(3) . ?
C3 C4 1.349(3) . ?
C3 H3 0.9300 . ?
C4 C5 1.412(3) . ?
C4 H4 0.9300 . ?
C5 C6 1.350(3) . ?
C5 H5 0.9300 . ?
C6 C7 1.429(3) . ?
C6 H6 0.9300 . ?
C7 C8 1.388(3) . ?
C8 C9 1.391(3) . ?
C8 H8 0.9300 . ?
C9 C10 1.424(3) . ?
C9 C14 1.429(3) . ?
C10 C11 1.345(3) . ?
C10 H10 0.9300 . ?
C11 C12 1.404(3) . ?
C11 H11 0.9300 . ?
C12 C13 1.356(3) . ?
C12 H12 0.9300 . ?
C13 C14 1.427(3) . ?
C13 H13 0.9300 . ?
C15 C16 1.485(3) . ?
C16 H16A 0.9600 . ?
C16 H16B 0.9600 . ?
C16 H16C 0.9600 . ?

loop_
_geom_torsion_atom_site_label_1
_geom_torsion_atom_site_label_2
_geom_torsion_atom_site_label_3
_geom_torsion_atom_site_label_4
_geom_torsion
_geom_torsion_site_symmetry_1
_geom_torsion_site_symmetry_2
_geom_torsion_site_symmetry_3
_geom_torsion_site_symmetry_4
_geom_torsion_publ_flag
C14 C1 C2 C3 -176.6(2) . . . . ?
C15 C1 C2 C3 3.7(3) . . . . ?
C14 C1 C2 C7 1.6(3) . . . . ?
C15 C1 C2 C7 -178.13(18) . . . . ?
C1 C2 C3 C4 175.3(2) . . . . ?
C7 C2 C3 C4 -2.9(3) . . . . ?
C2 C3 C4 C5 1.6(4) . . . . ?
C3 C4 C5 C6 1.4(4) . . . . ?
C4 C5 C6 C7 -3.0(4) . . . . ?
C5 C6 C7 C8 -176.4(2) . . . . ?
C5 C6 C7 C2 1.7(3) . . . . ?
C1 C2 C7 C8 1.1(3) . . . . ?
C3 C2 C7 C8 179.4(2) . . . . ?
C1 C2 C7 C6 -177.01(18) . . . . ?
C3 C2 C7 C6 1.3(3) . . . . ?
C6 C7 C8 C9 175.07(19) . . . . ?
C2 C7 C8 C9 -3.0(3) . . . . ?
C7 C8 C9 C10 -177.5(2) . . . . ?
C7 C8 C9 C14 2.1(3) . . . . ?
C8 C9 C10 C11 178.5(2) . . . . ?
C14 C9 C10 C11 -1.1(3) . . . . ?
C9 C10 C11 C12 0.9(3) . . . . ?
C10 C11 C12 C13 -0.1(4) . . . . ?
C11 C12 C13 C14 -0.5(3) . . . . ?
C2 C1 C14 C13 177.33(19) . . . . ?
C15 C1 C14 C13 -3.0(3) . . . . ?
C2 C1 C14 C9 -2.4(3) . . . . ?
C15 C1 C14 C9 177.25(18) . . . . ?
C12 C13 C14 C1 -179.5(2) . . . . ?
C12 C13 C14 C9 0.3(3) . . . . ?
C8 C9 C14 C1 0.6(3) . . . . ?
C10 C9 C14 C1 -179.7(2) . . . . ?
C8 C9 C14 C13 -179.15(18) . . . . ?
C10 C9 C14 C13 0.5(3) . . . . ?
C14 C1 C15 O1 -91.7(3) . . . . ?
C2 C1 C15 O1 87.9(3) . . . . ?
C14 C1 C15 C16 89.0(3) . . . . ?
C2 C1 C15 C16 -91.3(3) . . . . ?

loop_
_cod_related_entry_id
_cod_related_entry_database
_cod_related_entry_code
1 ChemSpider 63106
